data_2212616
loop_
_publ_author_name
'Oleg Ya. Borbulevych'

_publ_section_title
;[1-(Benzylsulfonyl)-3-(4-nitrophenyl)-1,2,3,4-tetrahydroquinoxalin-2-yl](4-bromophenyl)methanone
 2-methylpropanol hemisolvate
;
_journal_coeditor_code IS2149
_journal_issue 3
_journal_name_full 'Acta Crystallographica Section E'
_journal_page_first o1372
_journal_page_last o1374
_journal_paper_doi 10.1107/S1600536807007143
_journal_volume 63
_journal_year 2007
_chemical_formula_iupac 'C28 H22 Br N3 O5 S, 0.5C4 H10 O'
_chemical_formula_moiety 'C28 H22 Br N3 O5 S, 0.5C4 H10 O'
_chemical_formula_sum 'C30 H27 Br N3 O5.5 S'
_chemical_formula_weight 629.52
_chemical_name_systematic
;
[1-(Benzylsulfonyl)-3-(4-nitrophenyl)-1,2,3,4-tetrahydroquinoxalin-2-yl](4-
bromophenyl)methanone 2-methylpropanol hemisolvate
;
_space_group_IT_number 2
_symmetry_cell_setting triclinic
_symmetry_space_group_name_Hall '-P 1'
_symmetry_space_group_name_H-M 'P -1'
_atom_sites_solution_hydrogens geom
_atom_sites_solution_primary direct
_atom_sites_solution_secondary difmap
_audit_creation_method SHELXL-97
_cell_angle_alpha 73.84(4)
_cell_angle_beta 71.68(4)
_cell_angle_gamma 77.04(4)
_cell_formula_units_Z 2
_cell_length_a 9.768(4)
_cell_length_b 11.002(5)
_cell_length_c 15.026(9)
_cell_measurement_reflns_used 24
_cell_measurement_temperature 293(2)
_cell_measurement_theta_max 11
_cell_measurement_theta_min 10
_cell_volume 1455.7(13)
_computing_cell_refinement <i>P3</i>
_computing_data_collection '<i>P3</i> (Siemens, 1989)'
_computing_data_reduction 'XDISK  (Siemens, 1991)'
_computing_molecular_graphics 'SHELXTL (Sheldrick, 1997b)'
_computing_publication_material SHELXTL
_computing_structure_refinement 'SHELXL97 (Sheldrick, 1997a)'
_computing_structure_solution 'SHELXS97 (Sheldrick, 1997a)'
_diffrn_ambient_temperature 293(2)
_diffrn_measured_fraction_theta_full 0.964
_diffrn_measured_fraction_theta_max 0.964
_diffrn_measurement_device_type 'Siemens P3'
_diffrn_measurement_method \w--2\q
_diffrn_radiation_monochromator graphite
_diffrn_radiation_source 'fine-focus sealed tube'
_diffrn_radiation_type MoK\a
_diffrn_radiation_wavelength 0.71073
_diffrn_reflns_av_R_equivalents 0.0338
_diffrn_reflns_av_sigmaI/netI 0.0814
_diffrn_reflns_limit_h_max 11
_diffrn_reflns_limit_h_min 0
_diffrn_reflns_limit_k_max 13
_diffrn_reflns_limit_k_min -12
_diffrn_reflns_limit_l_max 17
_diffrn_reflns_limit_l_min -16
_diffrn_reflns_number 5272
_diffrn_reflns_theta_full 25.05
_diffrn_reflns_theta_max 25.05
_diffrn_reflns_theta_min 1.95
_diffrn_standards_decay_% 3.2
_diffrn_standards_interval_count 98
_diffrn_standards_number 2
_exptl_absorpt_coefficient_mu 1.529
_exptl_absorpt_correction_T_max 0.737
_exptl_absorpt_correction_T_min 0.549
_exptl_absorpt_correction_type psi-scan
_exptl_absorpt_process_details '(North <i>et al.</i>,  1968)'
_exptl_crystal_colour yellow
_exptl_crystal_density_diffrn 1.436
_exptl_crystal_density_method 'not measured'
_exptl_crystal_description prism
_exptl_crystal_F_000 646
_exptl_crystal_size_max 0.40
_exptl_crystal_size_mid 0.20
_exptl_crystal_size_min 0.20
_refine_diff_density_max 0.908
_refine_diff_density_min -0.718
_refine_ls_extinction_method none
_refine_ls_goodness_of_fit_ref 0.902
_refine_ls_hydrogen_treatment constr
_refine_ls_matrix_type full
_refine_ls_number_parameters 390
_refine_ls_number_reflns 4970
_refine_ls_number_restraints 44
_refine_ls_restrained_S_all 0.925
_refine_ls_R_factor_all 0.1077
_refine_ls_R_factor_gt 0.0554
_refine_ls_shift/su_max 0.003
_refine_ls_shift/su_mean 0.000
_refine_ls_structure_factor_coef Fsqd
_refine_ls_weighting_details 'calc w=1/[\s^2^(Fo^2^)+(0.1035P)^2^] where P=(Fo^2^+2Fc^2^)/3'
_refine_ls_weighting_scheme calc
_refine_ls_wR_factor_gt 0.1389
_refine_ls_wR_factor_ref 0.1518
_reflns_number_gt 3085
_reflns_number_total 4970
_reflns_threshold_expression I>2\s(I)
_cod_data_source_file is2149.cif
_cod_data_source_block I
_cod_depositor_comments
;
The following automatic conversions were performed:
'_symmetry_cell_setting' value 'Triclinic' changed to 'triclinic'
according to '/home/saulius/struct/CIF-dictionaries/cif_core.dic'
dictionary named 'cif_core.dic' version 2.4.1 from 2010-06-29.

Automatic conversion script
Id: cif_fix_enum 1527 2010-12-29 10:47:43Z saulius 

The following automatic conversions were performed:

'_symmetry_cell_setting' value 'Triclinic' changed to 'triclinic'
according to /home/saulius/struct/CIF-dictionaries/cif_core.dic
dictionary named 'cif_core.dic' version 2.4.1 from 2010-06-29.

Automatic conversion script
Id: cif_fix_values 1715 2011-07-08 13:25:40Z adriana 
;
_cod_original_cell_volume 1455.9(13)
_cod_original_formula_sum 'C30 H27 Br N3 O5.50 S'
_cod_database_code 2212616
_cod_database_fobs_code 2212616

loop_
_symmetry_equiv_pos_as_xyz
'x, y, z'
'-x, -y, -z'

loop_
_atom_site_type_symbol
_atom_site_label
_atom_site_fract_x
_atom_site_fract_y
_atom_site_fract_z
_atom_site_U_iso_or_equiv
_atom_site_adp_type
_atom_site_calc_flag
_atom_site_refinement_flags
_atom_site_occupancy
Br Br1 1.18018(6) -0.09466(6) 0.63691(4) 0.0746(3) Uani d . 1
S S1 0.37976(11) 0.25463(9) 0.45965(7) 0.0348(3) Uani d . 1
N N1 0.3433(4) 0.2403(3) 0.5770(2) 0.0378(8) Uani d . 1
N N2 0.3096(4) 0.2274(3) 0.7706(3) 0.0527(10) Uani d . 1
H H2N 0.3269 0.2358 0.8211 0.063 Uiso calc R 1
N N3 0.7469(5) -0.2465(5) 0.9399(3) 0.0658(12) Uani d . 1
O O1 0.4846(3) 0.1456(2) 0.43786(19) 0.0406(7) Uani d . 1
O O2 0.2461(3) 0.2745(3) 0.4350(2) 0.0477(7) Uani d . 1
O O3 0.5694(4) 0.3301(3) 0.5921(3) 0.0587(9) Uani d . 1
O O4 0.7956(5) -0.3498(4) 0.9166(3) 0.0927(13) Uani d . 1
O O5 0.7776(5) -0.2164(4) 1.0028(3) 0.0894(13) Uani d . 1
C C1 0.1556(6) 0.4356(5) 0.5777(4) 0.0596(13) Uani d . 1
H H1 0.1637 0.4441 0.5130 0.071 Uiso calc R 1
C C2 0.0580(6) 0.5241(5) 0.6263(4) 0.0705(16) Uani d . 1
H H2 0.0026 0.5918 0.5941 0.085 Uiso calc R 1
C C3 0.0443(6) 0.5108(5) 0.7212(4) 0.0692(15) Uani d . 1
H H3 -0.0209 0.5696 0.7543 0.083 Uiso calc R 1
C C4 0.1249(6) 0.4126(5) 0.7676(4) 0.0625(13) Uani d . 1
H H4 0.1131 0.4047 0.8327 0.075 Uiso calc R 1
C C5 0.2244(5) 0.3230(4) 0.7220(3) 0.0478(10) Uani d . 1
C C6 0.2411(4) 0.3349(4) 0.6235(3) 0.0416(10) Uani d . 1
C C7 0.3700(5) 0.1108(4) 0.7338(3) 0.0415(9) Uani d . 1
H H7 0.2881 0.0693 0.7388 0.050 Uiso calc R 1
C C8 0.4479(4) 0.1524(3) 0.6264(3) 0.0361(9) Uani d . 1
H H8 0.4802 0.0761 0.5994 0.043 Uiso calc R 1
C C9 0.4631(5) 0.0193(4) 0.7917(3) 0.0432(10) Uani d . 1
C C10 0.5356(5) 0.0573(4) 0.8438(3) 0.0504(11) Uani d . 1
H H10 0.5227 0.1434 0.8444 0.060 Uiso calc R 1
C C11 0.6241(5) -0.0276(5) 0.8933(3) 0.0527(11) Uani d . 1
H H11 0.6681 -0.0009 0.9298 0.063 Uiso calc R 1
C C12 0.6482(5) -0.1557(5) 0.8888(3) 0.0515(11) Uani d . 1
C C13 0.5785(5) -0.1986(4) 0.8381(3) 0.0531(11) Uani d . 1
H H13 0.5948 -0.2843 0.8356 0.064 Uiso calc R 1
C C14 0.4850(6) -0.1108(4) 0.7920(3) 0.0515(11) Uani d . 1
H H14 0.4346 -0.1385 0.7600 0.062 Uiso calc R 1
C C15 0.5823(5) 0.2136(4) 0.6107(3) 0.0381(9) Uani d . 1
C C16 0.7253(4) 0.1350(4) 0.6175(3) 0.0367(9) Uani d . 1
C C17 0.7548(5) 0.0049(4) 0.6175(3) 0.0405(9) Uani d . 1
H H17 0.6842 -0.0355 0.6128 0.049 Uiso calc R 1
C C18 0.8901(5) -0.0637(4) 0.6246(3) 0.0459(10) Uani d . 1
H H18 0.9105 -0.1506 0.6253 0.055 Uiso calc R 1
C C19 0.9931(5) -0.0026(5) 0.6304(3) 0.0492(11) Uani d . 1
C C20 0.9676(5) 0.1254(5) 0.6281(4) 0.0586(12) Uani d . 1
H H20 1.0402 0.1661 0.6299 0.070 Uiso calc R 1
C C21 0.8325(5) 0.1928(4) 0.6229(3) 0.0505(11) Uani d . 1
H H21 0.8133 0.2794 0.6231 0.061 Uiso calc R 1
C C22 0.4667(6) 0.3933(4) 0.4049(3) 0.0522(12) Uani d . 1
H H22A 0.4143 0.4606 0.4385 0.063 Uiso calc R 1
H H22B 0.5650 0.3736 0.4122 0.063 Uiso calc R 1
C C23 0.4740(5) 0.4419(4) 0.3002(3) 0.0536(11) Uani d DU 1
C C24 0.6085(6) 0.4252(6) 0.2325(3) 0.0802(15) Uani d DU 1
H H24 0.6901 0.3778 0.2516 0.096 Uiso calc R 1
C C25 0.6180(8) 0.4815(7) 0.1348(4) 0.104(2) Uani d DU 1
H H25 0.7072 0.4739 0.0887 0.125 Uiso calc R 1
C C26 0.4943(8) 0.5483(7) 0.1074(5) 0.107(2) Uani d DU 1
H H26 0.5019 0.5860 0.0428 0.128 Uiso calc R 1
C C27 0.3586(8) 0.5606(6) 0.1743(4) 0.0968(19) Uani d DU 1
H H27 0.2759 0.6044 0.1549 0.116 Uiso calc R 1
C C28 0.3505(7) 0.5054(5) 0.2706(4) 0.0730(14) Uani d DU 1
H H28 0.2605 0.5111 0.3161 0.088 Uiso calc R 1
O O1S 0.9557(8) 0.1188(7) -0.1456(5) 0.074(2) Uani d PDU 0.50
H H1S 1.0032 0.0910 -0.1934 0.111 Uiso calc PR 0.50
C C1S 0.8587(13) 0.2035(12) 0.0448(9) 0.094(3) Uani d PDU 0.50
H H1SA 0.8591 0.2194 0.1044 0.140 Uiso calc PR 0.50
H H1SB 0.7601 0.2175 0.0406 0.140 Uiso calc PR 0.50
H H1SC 0.9141 0.2606 -0.0080 0.140 Uiso calc PR 0.50
C C2S 0.9279(11) 0.0628(12) 0.0407(7) 0.102(3) Uani d PDU 0.50
H H2S 0.8407 0.0210 0.0627 0.123 Uiso calc PR 0.50
C C3S 0.9874(15) 0.0158(17) 0.1296(8) 0.105(3) Uani d PDU 0.50
H H3SA 0.9109 0.0314 0.1855 0.157 Uiso calc PR 0.50
H H3SB 1.0658 0.0608 0.1209 0.157 Uiso calc PR 0.50
H H3SC 1.0226 -0.0743 0.1379 0.157 Uiso calc PR 0.50
C C4S 0.9953(12) 0.0358(10) -0.0620(6) 0.080(3) Uani d PDU 0.50
H H4SA 1.1002 0.0294 -0.0753 0.096 Uiso calc PR 0.50
H H4SB 0.9761 -0.0485 -0.0581 0.096 Uiso calc PR 0.50

loop_
_atom_site_aniso_label
_atom_site_aniso_U_11
_atom_site_aniso_U_22
_atom_site_aniso_U_33
_atom_site_aniso_U_12
_atom_site_aniso_U_13
_atom_site_aniso_U_23
Br1 0.0452(3) 0.1001(5) 0.0905(4) 0.0156(3) -0.0323(3) -0.0453(3)
S1 0.0426(5) 0.0263(5) 0.0398(5) -0.0004(4) -0.0186(4) -0.0091(4)
N1 0.0434(19) 0.0303(16) 0.0431(19) 0.0047(14) -0.0192(15) -0.0130(14)
N2 0.065(2) 0.053(2) 0.043(2) 0.0141(19) -0.0238(19) -0.0227(18)
N3 0.063(3) 0.079(3) 0.041(2) 0.005(2) -0.015(2) 0.000(2)
O1 0.0464(16) 0.0320(14) 0.0445(16) 0.0033(12) -0.0157(13) -0.0136(12)
O2 0.0499(17) 0.0474(17) 0.0531(18) 0.0008(13) -0.0270(14) -0.0144(14)
O3 0.071(2) 0.0261(16) 0.089(2) -0.0052(14) -0.0386(19) -0.0098(15)
O4 0.103(3) 0.077(3) 0.081(3) 0.027(2) -0.037(2) -0.008(2)
O5 0.090(3) 0.113(3) 0.062(2) 0.012(2) -0.045(2) -0.009(2)
C1 0.065(3) 0.051(3) 0.064(3) 0.017(2) -0.030(3) -0.021(2)
C2 0.072(3) 0.057(3) 0.083(4) 0.032(3) -0.036(3) -0.032(3)
C3 0.065(3) 0.063(3) 0.082(4) 0.023(3) -0.023(3) -0.041(3)
C4 0.058(3) 0.070(3) 0.062(3) 0.008(3) -0.015(2) -0.036(3)
C5 0.051(3) 0.047(2) 0.049(3) 0.003(2) -0.015(2) -0.020(2)
C6 0.043(2) 0.035(2) 0.049(2) 0.0031(18) -0.0164(19) -0.0149(18)
C7 0.048(2) 0.039(2) 0.040(2) -0.0067(19) -0.0151(19) -0.0073(18)
C8 0.045(2) 0.0266(19) 0.040(2) 0.0027(17) -0.0201(18) -0.0093(16)
C9 0.052(3) 0.042(2) 0.035(2) -0.008(2) -0.0126(19) -0.0056(18)
C10 0.061(3) 0.048(3) 0.046(3) -0.004(2) -0.022(2) -0.011(2)
C11 0.058(3) 0.060(3) 0.045(3) -0.006(2) -0.022(2) -0.013(2)
C12 0.048(3) 0.057(3) 0.039(2) -0.007(2) -0.009(2) 0.004(2)
C13 0.066(3) 0.039(2) 0.051(3) -0.006(2) -0.020(2) -0.002(2)
C14 0.073(3) 0.042(2) 0.042(2) -0.011(2) -0.023(2) -0.0020(19)
C15 0.048(2) 0.032(2) 0.039(2) -0.0071(18) -0.0152(18) -0.0088(17)
C16 0.042(2) 0.033(2) 0.036(2) -0.0062(17) -0.0121(18) -0.0068(17)
C17 0.044(2) 0.037(2) 0.044(2) -0.0057(18) -0.0153(19) -0.0110(18)
C18 0.046(2) 0.043(2) 0.051(3) 0.0029(19) -0.016(2) -0.017(2)
C19 0.039(2) 0.063(3) 0.048(3) 0.003(2) -0.018(2) -0.017(2)
C20 0.047(3) 0.059(3) 0.078(3) -0.015(2) -0.019(2) -0.019(3)
C21 0.052(3) 0.038(2) 0.068(3) -0.010(2) -0.021(2) -0.014(2)
C22 0.082(3) 0.036(2) 0.049(3) -0.015(2) -0.031(2) -0.006(2)
C23 0.087(3) 0.029(2) 0.052(3) -0.020(2) -0.027(2) -0.0031(19)
C24 0.093(4) 0.072(4) 0.074(3) -0.038(3) -0.017(3) 0.001(3)
C25 0.134(5) 0.105(5) 0.062(3) -0.058(4) 0.011(3) -0.010(3)
C26 0.192(7) 0.087(5) 0.055(3) -0.064(5) -0.045(3) 0.009(3)
C27 0.152(5) 0.065(4) 0.086(4) -0.016(4) -0.073(4) 0.010(3)
C28 0.108(4) 0.048(3) 0.065(3) -0.003(3) -0.039(3) -0.005(2)
O1S 0.057(4) 0.083(5) 0.078(4) -0.043(4) -0.034(4) 0.031(4)
C1S 0.061(5) 0.139(8) 0.070(5) -0.035(6) 0.019(4) -0.033(5)
C2S 0.079(5) 0.144(8) 0.077(4) -0.045(5) 0.006(4) -0.021(5)
C3S 0.081(6) 0.151(8) 0.078(5) -0.055(6) 0.003(5) -0.018(6)
C4S 0.061(7) 0.087(8) 0.083(5) -0.012(6) -0.019(6) -0.005(5)

loop_
_atom_type_symbol
_atom_type_description
_atom_type_scat_dispersion_real
_atom_type_scat_dispersion_imag
_atom_type_scat_source
C C 0.0033 0.0016 'International Tables Vol C Tables 4.2.6.8 and 6.1.1.4'
H H 0.0000 0.0000 'International Tables Vol C Tables 4.2.6.8 and 6.1.1.4'
N N 0.0061 0.0033 'International Tables Vol C Tables 4.2.6.8 and 6.1.1.4'
O O 0.0106 0.0060 'International Tables Vol C Tables 4.2.6.8 and 6.1.1.4'
S S 0.1246 0.1234 'International Tables Vol C Tables 4.2.6.8 and 6.1.1.4'
Br Br -0.2901 2.4595 'International Tables Vol C Tables 4.2.6.8 and 6.1.1.4'

loop_
_geom_angle_atom_site_label_1
_geom_angle_atom_site_label_2
_geom_angle_atom_site_label_3
_geom_angle
_geom_angle_publ_flag
O2 S1 O1 118.06(17) no
O2 S1 N1 108.66(18) no
O1 S1 N1 106.25(16) no
O2 S1 C22 109.5(2) no
O1 S1 C22 108.0(2) no
N1 S1 C22 105.75(19) no
C6 N1 C8 119.2(3) no
C6 N1 S1 120.9(3) no
C8 N1 S1 117.3(3) no
C5 N2 C7 118.1(3) no
C5 N2 H2N 120.9 no
C7 N2 H2N 120.9 no
O5 N3 O4 123.5(5) no
O5 N3 C12 118.7(5) no
O4 N3 C12 117.8(5) no
C6 C1 C2 121.5(5) no
C6 C1 H1 119.3 no
C2 C1 H1 119.3 no
C3 C2 C1 119.4(5) no
C3 C2 H2 120.3 no
C1 C2 H2 120.3 no
C4 C3 C2 120.1(4) no
C4 C3 H3 120.0 no
C2 C3 H3 120.0 no
C3 C4 C5 122.5(5) no
C3 C4 H4 118.7 no
C5 C4 H4 118.7 no
N2 C5 C4 120.9(4) no
N2 C5 C6 120.6(4) no
C4 C5 C6 118.5(4) no
C1 C6 C5 118.0(4) no
C1 C6 N1 123.9(4) no
C5 C6 N1 118.1(4) no
N2 C7 C9 111.6(3) no
N2 C7 C8 107.3(3) no
C9 C7 C8 114.4(3) no
N2 C7 H7 107.8 no
C9 C7 H7 107.8 no
C8 C7 H7 107.8 no
N1 C8 C15 111.3(3) no
N1 C8 C7 108.9(3) no
C15 C8 C7 112.0(3) no
N1 C8 H8 108.2 no
C15 C8 H8 108.2 no
C7 C8 H8 108.2 no
C14 C9 C10 117.7(4) no
C14 C9 C7 119.2(4) no
C10 C9 C7 123.0(4) no
C11 C10 C9 121.9(4) no
C11 C10 H10 119.0 no
C9 C10 H10 119.0 no
C10 C11 C12 118.8(4) no
C10 C11 H11 120.6 no
C12 C11 H11 120.6 no
C13 C12 C11 121.5(4) no
C13 C12 N3 119.6(4) no
C11 C12 N3 118.9(4) no
C14 C13 C12 118.0(4) no
C14 C13 H13 121.0 no
C12 C13 H13 121.0 no
C13 C14 C9 121.9(4) no
C13 C14 H14 119.0 no
C9 C14 H14 119.0 no
O3 C15 C16 120.2(4) no
O3 C15 C8 118.1(4) no
C16 C15 C8 121.7(3) no
C21 C16 C17 118.9(4) no
C21 C16 C15 118.9(3) no
C17 C16 C15 122.2(4) no
C18 C17 C16 119.6(4) no
C18 C17 H17 120.2 no
C16 C17 H17 120.2 no
C19 C18 C17 119.5(4) no
C19 C18 H18 120.2 no
C17 C18 H18 120.2 no
C18 C19 C20 121.8(4) no
C18 C19 Br1 119.8(3) no
C20 C19 Br1 118.3(4) no
C19 C20 C21 118.6(4) no
C19 C20 H20 120.7 no
C21 C20 H20 120.7 no
C16 C21 C20 121.5(4) no
C16 C21 H21 119.2 no
C20 C21 H21 119.2 no
C23 C22 S1 113.7(3) no
C23 C22 H22A 108.8 no
S1 C22 H22A 108.8 no
C23 C22 H22B 108.8 no
S1 C22 H22B 108.8 no
H22A C22 H22B 107.7 no
C28 C23 C24 120.2(5) no
C28 C23 C22 120.9(4) no
C24 C23 C22 118.8(4) no
C23 C24 C25 118.7(6) no
C23 C24 H24 120.6 no
C25 C24 H24 120.6 no
C26 C25 C24 119.8(6) no
C26 C25 H25 120.1 no
C24 C25 H25 120.1 no
C25 C26 C27 121.7(6) no
C25 C26 H26 119.2 no
C27 C26 H26 119.2 no
C28 C27 C26 118.1(6) no
C28 C27 H27 120.9 no
C26 C27 H27 120.9 no
C27 C28 C23 121.3(6) no
C27 C28 H28 119.4 no
C23 C28 H28 119.4 no
C4S O1S H1S 109.5 no
C2S C1S H1SA 109.5 no
C2S C1S H1SB 109.5 no
H1SA C1S H1SB 109.5 no
C2S C1S H1SC 109.5 no
H1SA C1S H1SC 109.5 no
H1SB C1S H1SC 109.5 no
C3S C2S C1S 103.0(11) no
C3S C2S C4S 129.8(10) no
C1S C2S C4S 115.9(9) no
C3S C2S H2S 101.1 no
C1S C2S H2S 101.1 no
C4S C2S H2S 101.1 no
C2S C3S H3SA 109.5 no
C2S C3S H3SB 109.5 no
H3SA C3S H3SB 109.5 no
C2S C3S H3SC 109.5 no
H3SA C3S H3SC 109.5 no
H3SB C3S H3SC 109.5 no
O1S C4S C2S 122.7(9) no
O1S C4S H4SA 106.7 no
C2S C4S H4SA 106.7 no
O1S C4S H4SB 106.7 no
C2S C4S H4SB 106.7 no
H4SA C4S H4SB 106.6 no

loop_
_geom_bond_atom_site_label_1
_geom_bond_atom_site_label_2
_geom_bond_distance
_geom_bond_publ_flag
Br1 C19 1.898(4) no
S1 O2 1.421(3) no
S1 O1 1.433(3) no
S1 N1 1.654(4) no
S1 C22 1.780(5) no
N1 C6 1.439(5) no
N1 C8 1.472(5) no
N2 C5 1.376(6) no
N2 C7 1.466(5) no
N2 H2N 0.8600 no
N3 O5 1.222(6) no
N3 O4 1.230(6) no
N3 C12 1.457(6) no
O3 C15 1.219(5) no
C1 C6 1.385(6) no
C1 C2 1.390(7) no
C1 H1 0.9300 no
C2 C3 1.359(7) no
C2 H2 0.9300 no
C3 C4 1.348(7) no
C3 H3 0.9300 no
C4 C5 1.383(6) no
C4 H4 0.9300 no
C5 C6 1.409(6) no
C7 C9 1.482(6) no
C7 C8 1.538(6) no
C7 H7 0.9800 no
C8 C15 1.532(6) no
C8 H8 0.9800 no
C9 C14 1.397(6) no
C9 C10 1.397(6) no
C10 C11 1.352(6) no
C10 H10 0.9300 no
C11 C12 1.393(7) no
C11 H11 0.9300 no
C12 C13 1.392(7) no
C13 C14 1.370(6) no
C13 H13 0.9300 no
C14 H14 0.9300 no
C15 C16 1.486(6) no
C16 C21 1.373(6) no
C16 C17 1.395(6) no
C17 C18 1.387(6) no
C17 H17 0.9300 no
C18 C19 1.364(6) no
C18 H18 0.9300 no
C19 C20 1.367(7) no
C20 C21 1.375(7) no
C20 H20 0.9300 no
C21 H21 0.9300 no
C22 C23 1.497(6) no
C22 H22A 0.9700 no
C22 H22B 0.9700 no
C23 C28 1.390(5) no
C23 C24 1.396(4) no
C24 C25 1.408(5) no
C24 H24 0.9300 no
C25 C26 1.384(6) no
C25 H25 0.9300 no
C26 C27 1.394(6) no
C26 H26 0.9300 no
C27 C28 1.389(5) no
C27 H27 0.9300 no
C28 H28 0.9300 no
O1S C4S 1.439(5) no
O1S H1S 0.8200 no
C1S C2S 1.554(7) no
C1S H1SA 0.9600 no
C1S H1SB 0.9600 no
C1S H1SC 0.9600 no
C2S C3S 1.535(7) no
C2S C4S 1.559(7) no
C2S H2S 0.9800 no
C3S H3SA 0.9600 no
C3S H3SB 0.9600 no
C3S H3SC 0.9600 no
C4S H4SA 0.9700 no
C4S H4SB 0.9700 no

loop_
_geom_hbond_atom_site_label_D
_geom_hbond_atom_site_label_H
_geom_hbond_atom_site_label_A
_geom_hbond_site_symmetry_A
_geom_hbond_distance_DH
_geom_hbond_distance_HA
_geom_hbond_distance_DA
_geom_hbond_angle_DHA
_geom_hbond_publ_flag
N2 H2N O5 2_657 0.86 2.48 3.213(6) 143 yes
C8 H8 O1 2_656 0.98 2.58 3.536(5) 166 yes
C17 H17 O1 2_656 0.93 2.64 3.554(5) 168 yes
C22 H22A O3 2_666 0.97 2.25 2.995(5) 133 yes
C3 H3 O4 1_465 0.93 2.77 3.637(7) 155 yes
C25 H25 O4 1_564 0.93 2.78 3.418(7) 126 yes
C3S H3SB O5 2_756 0.96 2.52 3.330(10) 142 yes
C2 H2 O2 2_566 0.93 2.64 3.496(6) 153 yes
C18 H18 O2 2_656 0.93 2.74 3.353(5) 124 yes
C3S H3SA Br1 2_756 0.96 2.77 3.630(10) 150 yes

loop_
_geom_torsion_atom_site_label_1
_geom_torsion_atom_site_label_2
_geom_torsion_atom_site_label_3
_geom_torsion_atom_site_label_4
_geom_torsion
_geom_torsion_publ_flag
O2 S1 N1 C6 -52.2(3) no
O1 S1 N1 C6 179.9(3) no
C22 S1 N1 C6 65.3(4) no
O2 S1 N1 C8 146.0(3) no
O1 S1 N1 C8 18.0(3) no
C22 S1 N1 C8 -96.6(3) no
C6 C1 C2 C3 -1.0(9) no
C1 C2 C3 C4 0.1(9) no
C2 C3 C4 C5 0.6(9) no
C7 N2 C5 C4 157.3(4) no
C7 N2 C5 C6 -25.4(7) no
C3 C4 C5 N2 177.0(5) no
C3 C4 C5 C6 -0.4(8) no
C2 C1 C6 C5 1.2(8) no
C2 C1 C6 N1 179.7(5) no
N2 C5 C6 C1 -177.9(5) no
C4 C5 C6 C1 -0.5(7) no
N2 C5 C6 N1 3.5(6) no
C4 C5 C6 N1 -179.1(4) no
C8 N1 C6 C1 168.5(4) no
S1 N1 C6 C1 7.0(6) no
C8 N1 C6 C5 -13.0(6) no
S1 N1 C6 C5 -174.5(3) no
C5 N2 C7 C9 178.0(4) no
C5 N2 C7 C8 52.0(5) no
C6 N1 C8 C15 -83.7(4) no
S1 N1 C8 C15 78.5(3) no
C6 N1 C8 C7 40.3(5) no
S1 N1 C8 C7 -157.5(3) no
N2 C7 C8 N1 -57.0(4) no
C9 C7 C8 N1 178.7(3) no
N2 C7 C8 C15 66.6(4) no
C9 C7 C8 C15 -57.8(4) no
N2 C7 C9 C14 156.3(4) no
C8 C7 C9 C14 -81.7(5) no
N2 C7 C9 C10 -26.3(6) no
C8 C7 C9 C10 95.7(5) no
C14 C9 C10 C11 -0.2(7) no
C7 C9 C10 C11 -177.6(4) no
C9 C10 C11 C12 2.8(7) no
C10 C11 C12 C13 -2.9(7) no
C10 C11 C12 N3 178.2(4) no
O5 N3 C12 C13 -161.4(5) no
O4 N3 C12 C13 18.9(7) no
O5 N3 C12 C11 17.5(7) no
O4 N3 C12 C11 -162.1(5) no
C11 C12 C13 C14 0.3(7) no
N3 C12 C13 C14 179.2(4) no
C12 C13 C14 C9 2.5(7) no
C10 C9 C14 C13 -2.6(7) no
C7 C9 C14 C13 174.9(4) no
N1 C8 C15 O3 24.7(5) no
C7 C8 C15 O3 -97.5(4) no
N1 C8 C15 C16 -155.2(3) no
C7 C8 C15 C16 82.6(4) no
O3 C15 C16 C21 13.6(6) no
C8 C15 C16 C21 -166.5(4) no
O3 C15 C16 C17 -165.7(4) no
C8 C15 C16 C17 14.2(6) no
C21 C16 C17 C18 1.1(6) no
C15 C16 C17 C18 -179.6(4) no
C16 C17 C18 C19 -0.7(6) no
C17 C18 C19 C20 -0.9(7) no
C17 C18 C19 Br1 -178.5(3) no
C18 C19 C20 C21 2.1(8) no
Br1 C19 C20 C21 179.7(4) no
C17 C16 C21 C20 0.2(7) no
C15 C16 C21 C20 -179.2(4) no
C19 C20 C21 C16 -1.7(7) no
O2 S1 C22 C23 -48.3(4) no
O1 S1 C22 C23 81.4(4) no
N1 S1 C22 C23 -165.2(3) no
S1 C22 C23 C28 73.9(5) no
S1 C22 C23 C24 -107.6(5) no
C28 C23 C24 C25 4.4(8) no
C22 C23 C24 C25 -174.0(5) no
C23 C24 C25 C26 -2.1(10) no
C24 C25 C26 C27 -0.7(11) no
C25 C26 C27 C28 1.1(10) no
C26 C27 C28 C23 1.3(9) no
C24 C23 C28 C27 -4.1(8) no
C22 C23 C28 C27 174.3(5) no
C3S C2S C4S O1S -157.5(12) no
C1S C2S C4S O1S -20.6(13) no
